data_1540441
loop_
_publ_author_name
'Banerjee, Debasis'
'Wang, Hao'
'Gong, Qihan'
'Plonka, Anna M.'
'Jagiello, Jacek'
'Wu, Haohan'
'Woerner, William R.'
'Emge, Thomas J.'
'Olson, David H.'
'Parise, John B.'
'Li, Jing'

_publ_section_title
;
 Direct structural evidence of commensurate-to-incommensurate transition
 of hydrocarbon adsorption in a microporous metal organic framework
;
_journal_issue 1
_journal_name_full 'Chem. Sci.'
_journal_page_first 759
_journal_paper_doi 10.1039/C5SC03685B
_journal_volume 7
_journal_year 2016
_chemical_formula_moiety 'C14 H8 O6 S Ca, 0.3(C4 H10)'
_chemical_formula_sum 'C15.19 H10.98 Ca O6 S'
_chemical_formula_weight 361.67
_chemical_name_systematic
; 
 ? 
;
_space_group_IT_number 14
_symmetry_cell_setting monoclinic
_symmetry_space_group_name_Hall '-P 2yn'
_symmetry_space_group_name_H-M 'P 1 21/n 1'
_atom_sites_solution_hydrogens geom
_atom_sites_solution_primary direct
_atom_sites_solution_secondary difmap
_audit_creation_method SHELXL-97
_audit_update_record
;
2015-03-01 deposited with the CCDC.
2015-10-27 downloaded from the CCDC.
;
_cell_angle_alpha 90.00
_cell_angle_beta 100.092(2)
_cell_angle_gamma 90.00
_cell_formula_units_Z 4
_cell_length_a 11.8013(12)
_cell_length_b 5.5827(6)
_cell_length_c 22.723(2)
_cell_measurement_reflns_used 4607
_cell_measurement_temperature 100(2)
_cell_measurement_theta_max 32.03
_cell_measurement_theta_min 2.98
_cell_volume 1473.9(3)
_computing_cell_refinement 'Bruker SAINT'
_computing_data_collection 'Bruker APEX2'
_computing_data_reduction 'Bruker SAINT'
_computing_molecular_graphics 'Bruker SHELXTL'
_computing_publication_material 'Bruker SHELXTL'
_computing_structure_refinement 'SHELXL-97 (Sheldrick, 1997)'
_computing_structure_solution 'SHELXS-97 (Sheldrick, 1990)'
_diffrn_ambient_temperature 100(2)
_diffrn_measured_fraction_theta_full 0.986
_diffrn_measured_fraction_theta_max 0.986
_diffrn_measurement_device_type 'Bruker APEX-II CCD'
_diffrn_measurement_method '\f and \w scans'
_diffrn_radiation_monochromator graphite
_diffrn_radiation_source 'fine-focus sealed tube'
_diffrn_radiation_type MoK\a
_diffrn_radiation_wavelength 0.71073
_diffrn_reflns_av_R_equivalents 0.0418
_diffrn_reflns_av_sigmaI/netI 0.0426
_diffrn_reflns_limit_h_max 17
_diffrn_reflns_limit_h_min -17
_diffrn_reflns_limit_k_max 8
_diffrn_reflns_limit_k_min -8
_diffrn_reflns_limit_l_max 33
_diffrn_reflns_limit_l_min -33
_diffrn_reflns_number 17056
_diffrn_reflns_theta_full 32.15
_diffrn_reflns_theta_max 32.15
_diffrn_reflns_theta_min 2.98
_diffrn_standards_number 0
_exptl_absorpt_coefficient_mu 0.597
_exptl_absorpt_correction_T_max 0.7463
_exptl_absorpt_correction_T_min 0.6359
_exptl_absorpt_correction_type multi-scan
_exptl_absorpt_process_details 'Bruker SAINT'
_exptl_crystal_colour colourless
_exptl_crystal_density_diffrn 1.630
_exptl_crystal_density_method 'not measured'
_exptl_crystal_description block
_exptl_crystal_F_000 745
_exptl_crystal_size_max 0.08
_exptl_crystal_size_mid 0.07
_exptl_crystal_size_min 0.02
_refine_diff_density_max 0.711
_refine_diff_density_min -0.492
_refine_diff_density_rms 0.107
_refine_ls_extinction_method none
_refine_ls_goodness_of_fit_ref 1.002
_refine_ls_hydrogen_treatment constr
_refine_ls_matrix_type full
_refine_ls_number_parameters 234
_refine_ls_number_reflns 5125
_refine_ls_number_restraints 10
_refine_ls_restrained_S_all 1.001
_refine_ls_R_factor_all 0.0643
_refine_ls_R_factor_gt 0.0523
_refine_ls_shift/su_max 0.001
_refine_ls_shift/su_mean 0.000
_refine_ls_structure_factor_coef Fsqd
_refine_ls_weighting_details 'calc w=1/[\s^2^(Fo^2^)+(0.0500P)^2^+3.5000P] where P=(Fo^2^+2Fc^2^)/3'
_refine_ls_weighting_scheme calc
_refine_ls_wR_factor_gt 0.1177
_refine_ls_wR_factor_ref 0.1233
_reflns_number_gt 4332
_reflns_number_total 5125
_reflns_threshold_expression >2sigma(I)
_cod_data_source_file c5sc03685b2.cif
_cod_data_source_block DB1_120B_5
_cod_depositor_comments
;
The following automatic conversions were performed:

'_symmetry_cell_setting' value 'Monoclinic' changed to 'monoclinic'
according to
/usr/data/users/saulius/crontab/automatic-downloads/rss-feeds/RSC/lib/dictionaries/cif_core.dic
dictionary named 'cif_core.dic' version 2.4.2 from 2011-04-26.

Automatic conversion script
Id: cif_fix_values 3271 2015-04-21 07:52:19Z andrius 

 Adding full bibliography for 1540441--1540447.cif.
;
_cod_original_sg_symbol_H-M P2(1)/n
_cod_database_code 1540441

loop_
_symmetry_equiv_pos_as_xyz
'x, y, z'
'-x+1/2, y+1/2, -z+1/2'
'-x, -y, -z'
'x-1/2, -y-1/2, z-1/2'

loop_
_atom_site_label
_atom_site_type_symbol
_atom_site_fract_x
_atom_site_fract_y
_atom_site_fract_z
_atom_site_U_iso_or_equiv
_atom_site_adp_type
_atom_site_occupancy
_atom_site_symmetry_multiplicity
_atom_site_calc_flag
_atom_site_refinement_flags
_atom_site_disorder_assembly
_atom_site_disorder_group
Ca1 Ca 0.63783(3) 0.24423(7) 0.222873(17) 0.00879(9) Uani 1 1 d . . .
S1 S 0.40115(4) 0.03640(9) 0.10805(2) 0.00916(10) Uani 1 1 d . . .
O1 O 0.26576(13) 0.4753(3) -0.17171(7) 0.0122(3) Uani 1 1 d . . .
O2 O 0.26177(13) 0.0841(3) -0.19080(6) 0.0116(3) Uani 1 1 d . . .
O3 O 0.41854(14) -0.2184(3) 0.11215(7) 0.0129(3) Uani 1 1 d . . .
O4 O 0.49592(13) 0.1958(3) 0.13092(7) 0.0124(3) Uani 1 1 d . . .
O5 O -0.01431(13) 0.4762(3) 0.24494(7) 0.0135(3) Uani 1 1 d . . .
O6 O -0.04358(14) 0.0815(3) 0.25390(7) 0.0148(3) Uani 1 1 d . . .
C1 C 0.27611(17) 0.2609(4) -0.15515(9) 0.0100(3) Uani 1 1 d . . .
C2 C 0.30225(18) 0.2075(4) -0.08910(9) 0.0105(3) Uani 1 1 d . . .
C3 C 0.35575(19) 0.3805(4) -0.04976(9) 0.0125(4) Uani 1 1 d . . .
H3 H 0.3731 0.5328 -0.0646 0.015 Uiso 1 1 calc R . .
C4 C 0.38409(19) 0.3329(4) 0.01096(9) 0.0128(4) Uani 1 1 d . . .
H4 H 0.4211 0.4507 0.0378 0.015 Uiso 1 1 calc R . .
C5 C 0.35719(17) 0.1088(4) 0.03165(9) 0.0101(3) Uani 1 1 d . . .
C6 C 0.2998(2) -0.0633(4) -0.00671(9) 0.0143(4) Uani 1 1 d . . .
H6 H 0.2794 -0.2127 0.0085 0.017 Uiso 1 1 calc R . .
C7 C 0.27283(19) -0.0140(4) -0.06754(9) 0.0137(4) Uani 1 1 d . . .
H7 H 0.2345 -0.1306 -0.0943 0.016 Uiso 1 1 calc R . .
C8 C 0.28380(18) 0.1089(4) 0.14322(9) 0.0105(3) Uani 1 1 d . . .
C9 C 0.28144(18) 0.3287(4) 0.17217(9) 0.0114(4) Uani 1 1 d . . .
H9 H 0.3413 0.4426 0.1723 0.014 Uiso 1 1 calc R . .
C10 C 0.18884(18) 0.3764(4) 0.20083(9) 0.0113(4) Uani 1 1 d . . .
H10 H 0.1847 0.5260 0.2203 0.014 Uiso 1 1 calc R . .
C11 C 0.10213(17) 0.2075(4) 0.20137(9) 0.0100(3) Uani 1 1 d . . .
C12 C 0.00597(17) 0.2597(4) 0.23614(9) 0.0104(3) Uani 1 1 d . . .
C13 C 0.10561(18) -0.0106(4) 0.17190(9) 0.0126(4) Uani 1 1 d . . .
H13 H 0.0463 -0.1254 0.1723 0.015 Uiso 1 1 calc R . .
C14 C 0.19604(19) -0.0599(4) 0.14189(9) 0.0128(4) Uani 1 1 d . . .
H14 H 0.1981 -0.2062 0.1208 0.015 Uiso 1 1 calc R . .
C41A C -0.019(2) 0.468(4) 0.0697(8) 0.039(5) Uiso 0.162(6) 1 d PD A 1
H41A H -0.0008 0.5364 0.1099 0.058 Uiso 0.162(6) 1 calc PR A 1
H41B H 0.0431 0.3590 0.0634 0.058 Uiso 0.162(6) 1 calc PR A 1
H41C H -0.0914 0.3790 0.0654 0.058 Uiso 0.162(6) 1 calc PR A 1
C42A C -0.0304(19) 0.672(3) 0.0228(8) 0.045(5) Uiso 0.162(6) 1 d PD A 1
H42A H -0.0915 0.7843 0.0297 0.055 Uiso 0.162(6) 1 calc PR A 1
H42B H 0.0429 0.7615 0.0269 0.055 Uiso 0.162(6) 1 calc PR A 1
C43A C -0.0605(16) 0.564(5) -0.0408(7) 0.082(11) Uiso 0.162(6) 1 d PD A 1
H43A H -0.0975 0.6881 -0.0690 0.098 Uiso 0.162(6) 1 calc PR A 1
H43B H -0.1154 0.4302 -0.0409 0.098 Uiso 0.162(6) 1 calc PR A 1
C44A C 0.0505(19) 0.473(4) -0.0610(10) 0.040(5) Uiso 0.162(6) 1 d PD A 1
H44A H 0.0314 0.4093 -0.1017 0.059 Uiso 0.162(6) 1 calc PR A 1
H44B H 0.0853 0.3465 -0.0339 0.059 Uiso 0.162(6) 1 calc PR A 1
H44C H 0.1050 0.6059 -0.0603 0.059 Uiso 0.162(6) 1 calc PR A 1
C41B C -0.012(5) 0.779(5) -0.003(3) 0.086(16) Uiso 0.115(6) 1 d PD B 2
H41D H 0.0152 0.8999 -0.0288 0.129 Uiso 0.115(6) 1 calc PR B 2
H41E H 0.0084 0.8284 0.0387 0.129 Uiso 0.115(6) 1 calc PR B 2
H41F H -0.0957 0.7633 -0.0140 0.129 Uiso 0.115(6) 1 calc PR B 2
C42B C 0.045(5) 0.535(6) -0.012(2) 0.10(2) Uiso 0.115(6) 1 d PD B 2
H42C H 0.0176 0.4749 -0.0529 0.124 Uiso 0.115(6) 1 calc PR B 2
H42D H 0.1300 0.5553 -0.0067 0.124 Uiso 0.115(6) 1 calc PR B 2
C43B C 0.016(4) 0.353(5) 0.0344(16) 0.063(11) Uiso 0.115(6) 1 d PD B 2
H43C H -0.0565 0.4015 0.0477 0.076 Uiso 0.115(6) 1 calc PR B 2
H43D H 0.0779 0.3496 0.0698 0.076 Uiso 0.115(6) 1 calc PR B 2
C44B C 0.001(7) 0.101(6) 0.006(3) 0.11(2) Uiso 0.115(6) 1 d PD B 2
H44D H -0.0271 -0.0109 0.0332 0.161 Uiso 0.115(6) 1 calc PR B 2
H44E H 0.0749 0.0445 -0.0028 0.161 Uiso 0.115(6) 1 calc PR B 2
H44F H -0.0551 0.1085 -0.0317 0.161 Uiso 0.115(6) 1 calc PR B 2

loop_
_atom_site_aniso_label
_atom_site_aniso_U_11
_atom_site_aniso_U_22
_atom_site_aniso_U_33
_atom_site_aniso_U_23
_atom_site_aniso_U_13
_atom_site_aniso_U_12
Ca1 0.01246(18) 0.00659(17) 0.00807(16) -0.00013(13) 0.00388(12) -0.00084(13)
S1 0.0128(2) 0.0083(2) 0.0073(2) 0.00027(15) 0.00439(15) 0.00072(16)
O1 0.0164(7) 0.0099(7) 0.0116(7) 0.0025(5) 0.0061(5) 0.0015(5)
O2 0.0150(7) 0.0122(7) 0.0080(6) -0.0016(5) 0.0031(5) 0.0000(5)
O3 0.0199(7) 0.0089(7) 0.0110(6) 0.0015(5) 0.0055(5) 0.0030(5)
O4 0.0140(7) 0.0135(7) 0.0100(6) -0.0002(5) 0.0030(5) -0.0016(5)
O5 0.0172(7) 0.0090(7) 0.0158(7) -0.0018(5) 0.0073(6) 0.0011(6)
O6 0.0183(7) 0.0107(7) 0.0177(7) -0.0011(6) 0.0096(6) -0.0027(6)
C1 0.0107(8) 0.0111(9) 0.0089(8) 0.0007(7) 0.0036(6) -0.0009(7)
C2 0.0142(9) 0.0094(9) 0.0087(8) -0.0001(6) 0.0042(6) 0.0010(7)
C3 0.0200(10) 0.0089(9) 0.0090(8) 0.0003(7) 0.0036(7) -0.0021(7)
C4 0.0184(9) 0.0114(9) 0.0089(8) -0.0007(7) 0.0030(7) -0.0030(7)
C5 0.0145(9) 0.0097(8) 0.0066(8) 0.0012(6) 0.0036(6) 0.0013(7)
C6 0.0229(10) 0.0105(9) 0.0101(9) -0.0001(7) 0.0050(7) -0.0022(8)
C7 0.0226(10) 0.0090(9) 0.0094(9) -0.0010(7) 0.0026(7) -0.0046(8)
C8 0.0150(9) 0.0096(8) 0.0082(8) 0.0005(6) 0.0058(7) 0.0015(7)
C9 0.0160(9) 0.0080(8) 0.0114(8) -0.0010(7) 0.0056(7) -0.0016(7)
C10 0.0171(9) 0.0066(8) 0.0111(8) -0.0014(7) 0.0052(7) -0.0005(7)
C11 0.0140(9) 0.0075(8) 0.0095(8) 0.0007(6) 0.0044(6) 0.0004(7)
C12 0.0106(8) 0.0109(9) 0.0101(8) 0.0005(7) 0.0029(6) -0.0004(7)
C13 0.0164(9) 0.0093(9) 0.0137(9) -0.0016(7) 0.0069(7) -0.0014(7)
C14 0.0188(10) 0.0087(9) 0.0124(9) -0.0020(7) 0.0067(7) 0.0001(7)

loop_
_atom_type_symbol
_atom_type_description
_atom_type_scat_dispersion_real
_atom_type_scat_dispersion_imag
_atom_type_scat_source
C C 0.0033 0.0016 'International Tables Vol C Tables 4.2.6.8 and 6.1.1.4'
H H 0.0000 0.0000 'International Tables Vol C Tables 4.2.6.8 and 6.1.1.4'
O O 0.0106 0.0060 'International Tables Vol C Tables 4.2.6.8 and 6.1.1.4'
S S 0.1246 0.1234 'International Tables Vol C Tables 4.2.6.8 and 6.1.1.4'
Ca Ca 0.2262 0.3064 'International Tables Vol C Tables 4.2.6.8 and 6.1.1.4'

loop_
_geom_angle_atom_site_label_1
_geom_angle_atom_site_label_2
_geom_angle_atom_site_label_3
_geom_angle
_geom_angle_site_symmetry_1
_geom_angle_site_symmetry_3
O6 Ca1 O5 95.80(6) 2 2_545
O6 Ca1 O1 82.16(6) 2 3_665
O5 Ca1 O1 167.89(6) 2_545 3_665
O6 Ca1 O2 174.59(6) 2 3_655
O5 Ca1 O2 88.48(6) 2_545 3_655
O1 Ca1 O2 92.96(5) 3_665 3_655
O6 Ca1 O2 74.82(6) 2 4_666
O5 Ca1 O2 109.02(6) 2_545 4_666
O1 Ca1 O2 82.06(5) 3_665 4_666
O2 Ca1 O2 106.93(4) 3_655 4_666
O6 Ca1 O4 90.01(6) 2 .
O5 Ca1 O4 79.79(6) 2_545 .
O1 Ca1 O4 88.26(5) 3_665 .
O2 Ca1 O4 87.49(5) 3_655 .
O2 Ca1 O4 162.93(6) 4_666 .
O3 S1 O4 119.40(10) . .
O3 S1 C8 108.19(10) . .
O4 S1 C8 108.29(9) . .
O3 S1 C5 107.67(10) . .
O4 S1 C5 106.63(9) . .
C8 S1 C5 105.89(10) . .
C1 O1 Ca1 138.72(13) . 3_665
C1 O1 Ca1 81.51(12) . 4_565
Ca1 O1 Ca1 95.77(5) 3_665 4_565
C1 O2 Ca1 141.36(13) . 3_655
C1 O2 Ca1 101.70(12) . 4_565
Ca1 O2 Ca1 108.67(6) 3_655 4_565
S1 O4 Ca1 137.76(9) . .
C12 O5 Ca1 145.86(14) . 2
C12 O6 Ca1 174.58(15) . 2_545
O1 C1 O2 123.75(18) . .
O1 C1 C2 118.65(18) . .
O2 C1 C2 117.55(18) . .
C3 C2 C7 120.17(18) . .
C3 C2 C1 119.55(18) . .
C7 C2 C1 120.28(18) . .
C4 C3 C2 120.64(19) . .
C4 C3 H3 119.7 . .
C2 C3 H3 119.7 . .
C3 C4 C5 118.57(19) . .
C3 C4 H4 120.7 . .
C5 C4 H4 120.7 . .
C6 C5 C4 121.59(18) . .
C6 C5 S1 118.95(16) . .
C4 C5 S1 119.43(16) . .
C5 C6 C7 119.2(2) . .
C5 C6 H6 120.4 . .
C7 C6 H6 120.4 . .
C6 C7 C2 119.75(19) . .
C6 C7 H7 120.1 . .
C2 C7 H7 120.1 . .
C9 C8 C14 121.85(19) . .
C9 C8 S1 119.86(16) . .
C14 C8 S1 118.28(15) . .
C10 C9 C8 118.09(19) . .
C10 C9 H9 121.0 . .
C8 C9 H9 121.0 . .
C9 C10 C11 120.85(19) . .
C9 C10 H10 119.6 . .
C11 C10 H10 119.6 . .
C13 C11 C10 120.23(18) . .
C13 C11 C12 120.30(18) . .
C10 C11 C12 119.43(18) . .
O5 C12 O6 126.81(19) . .
O5 C12 C11 116.60(18) . .
O6 C12 C11 116.58(18) . .
C14 C13 C11 119.87(19) . .
C14 C13 H13 120.1 . .
C11 C13 H13 120.1 . .
C13 C14 C8 119.07(19) . .
C13 C14 H14 120.5 . .
C8 C14 H14 120.5 . .
C42A C41A H41A 109.5 . .
C42A C41A H41B 109.5 . .
H41A C41A H41B 109.5 . .
C42A C41A H41C 109.5 . .
H41A C41A H41C 109.5 . .
H41B C41A H41C 109.5 . .
C43A C42A C41A 109.6(5) . .
C43A C42A H42A 109.7 . .
C41A C42A H42A 109.7 . .
C43A C42A H42B 109.7 . .
C41A C42A H42B 109.7 . .
H42A C42A H42B 108.2 . .
C42A C43A C44A 109.7(5) . .
C42A C43A H43A 109.7 . .
C44A C43A H43A 109.7 . .
C42A C43A H43B 109.7 . .
C44A C43A H43B 109.7 . .
H43A C43A H43B 108.2 . .
C43A C44A H44A 109.5 . .
C43A C44A H44B 109.5 . .
H44A C44A H44B 109.5 . .
C43A C44A H44C 109.5 . .
H44A C44A H44C 109.5 . .
H44B C44A H44C 109.5 . .
C42B C41B H41D 109.5 . .
C42B C41B H41E 109.5 . .
H41D C41B H41E 109.5 . .
C42B C41B H41F 109.5 . .
H41D C41B H41F 109.5 . .
H41E C41B H41F 109.5 . .
C43B C42B C41B 109.5(5) . .
C43B C42B H42C 109.8 . .
C41B C42B H42C 109.8 . .
C43B C42B H42D 109.8 . .
C41B C42B H42D 109.8 . .
H42C C42B H42D 108.2 . .
C42B C43B C44B 109.4(5) . .
C42B C43B H43C 109.8 . .
C44B C43B H43C 109.8 . .
C42B C43B H43D 109.8 . .
C44B C43B H43D 109.8 . .
H43C C43B H43D 108.2 . .
C43B C44B H44D 109.5 . .
C43B C44B H44E 109.5 . .
H44D C44B H44E 109.5 . .
C43B C44B H44F 109.5 . .
H44D C44B H44F 109.5 . .
H44E C44B H44F 109.5 . .

loop_
_geom_bond_atom_site_label_1
_geom_bond_atom_site_label_2
_geom_bond_distance
_geom_bond_site_symmetry_2
Ca1 O6 2.2949(16) 2
Ca1 O5 2.2961(16) 2_545
Ca1 O1 2.3585(16) 3_665
Ca1 O2 2.3660(16) 3_655
Ca1 O2 2.4290(16) 4_666
Ca1 O4 2.4530(16) .
S1 O3 1.4381(16) .
S1 O4 1.4524(16) .
S1 C8 1.763(2) .
S1 C5 1.769(2) .
O1 C1 1.254(3) .
O1 Ca1 2.3586(15) 3_665
O1 Ca1 2.8726(16) 4_565
O2 C1 1.269(2) .
O2 Ca1 2.3660(16) 3_655
O2 Ca1 2.4290(16) 4_565
O5 C12 1.255(3) .
O5 Ca1 2.2960(16) 2
O6 C12 1.256(2) .
O6 Ca1 2.2949(16) 2_545
C1 C2 1.508(3) .
C2 C3 1.390(3) .
C2 C7 1.396(3) .
C3 C4 1.387(3) .
C3 H3 0.9500 .
C4 C5 1.393(3) .
C4 H4 0.9500 .
C5 C6 1.390(3) .
C6 C7 1.391(3) .
C6 H6 0.9500 .
C7 H7 0.9500 .
C8 C9 1.395(3) .
C8 C14 1.397(3) .
C9 C10 1.392(3) .
C9 H9 0.9500 .
C10 C11 1.393(3) .
C10 H10 0.9500 .
C11 C13 1.394(3) .
C11 C12 1.520(3) .
C13 C14 1.391(3) .
C13 H13 0.9500 .
C14 H14 0.9500 .
C41A C42A 1.548(5) .
C41A H41A 0.9800 .
C41A H41B 0.9800 .
C41A H41C 0.9800 .
C42A C43A 1.547(5) .
C42A H42A 0.9900 .
C42A H42B 0.9900 .
C43A C44A 1.548(5) .
C43A H43A 0.9900 .
C43A H43B 0.9900 .
C44A H44A 0.9800 .
C44A H44B 0.9800 .
C44A H44C 0.9800 .
C41B C42B 1.550(5) .
C41B H41D 0.9800 .
C41B H41E 0.9800 .
C41B H41F 0.9800 .
C42B C43B 1.549(5) .
C42B H42C 0.9900 .
C42B H42D 0.9900 .
C43B C44B 1.550(5) .
C43B H43C 0.9900 .
C43B H43D 0.9900 .
C44B H44D 0.9800 .
C44B H44E 0.9800 .
C44B H44F 0.9800 .

loop_
_geom_torsion_atom_site_label_1
_geom_torsion_atom_site_label_2
_geom_torsion_atom_site_label_3
_geom_torsion_atom_site_label_4
_geom_torsion
_geom_torsion_site_symmetry_1
O3 S1 O4 Ca1 -49.80(17) .
C8 S1 O4 Ca1 74.51(15) .
C5 S1 O4 Ca1 -171.94(12) .
O6 Ca1 O4 S1 -108.30(14) 2
O5 Ca1 O4 S1 -12.41(13) 2_545
O1 Ca1 O4 S1 169.54(14) 3_665
O2 Ca1 O4 S1 76.50(14) 3_655
O2 Ca1 O4 S1 -135.21(16) 4_666
Ca1 O1 C1 O2 -69.3(3) 3_665
Ca1 O1 C1 O2 19.79(19) 4_565
Ca1 O1 C1 C2 113.3(2) 3_665
Ca1 O1 C1 C2 -157.56(17) 4_565
Ca1 O2 C1 O1 117.6(2) 3_655
Ca1 O2 C1 O1 -23.9(2) 4_565
Ca1 O2 C1 C2 -65.0(3) 3_655
Ca1 O2 C1 C2 153.52(15) 4_565
O1 C1 C2 C3 -24.0(3) .
O2 C1 C2 C3 158.43(19) .
O1 C1 C2 C7 155.9(2) .
O2 C1 C2 C7 -21.7(3) .
C7 C2 C3 C4 2.2(3) .
C1 C2 C3 C4 -177.88(19) .
C2 C3 C4 C5 -0.4(3) .
C3 C4 C5 C6 -2.1(3) .
C3 C4 C5 S1 175.71(16) .
O3 S1 C5 C6 27.2(2) .
O4 S1 C5 C6 156.48(17) .
C8 S1 C5 C6 -88.33(19) .
O3 S1 C5 C4 -150.63(17) .
O4 S1 C5 C4 -21.4(2) .
C8 S1 C5 C4 93.82(18) .
C4 C5 C6 C7 2.6(3) .
S1 C5 C6 C7 -175.15(17) .
C5 C6 C7 C2 -0.8(3) .
C3 C2 C7 C6 -1.6(3) .
C1 C2 C7 C6 178.5(2) .
O3 S1 C8 C9 147.99(17) .
O4 S1 C8 C9 17.24(19) .
C5 S1 C8 C9 -96.81(18) .
O3 S1 C8 C14 -31.00(19) .
O4 S1 C8 C14 -161.75(16) .
C5 S1 C8 C14 84.20(18) .
C14 C8 C9 C10 0.7(3) .
S1 C8 C9 C10 -178.23(16) .
C8 C9 C10 C11 1.1(3) .
C9 C10 C11 C13 -1.5(3) .
C9 C10 C11 C12 176.45(19) .
Ca1 O5 C12 O6 -11.9(4) 2
Ca1 O5 C12 C11 169.39(17) 2
Ca1 O6 C12 O5 125.2(15) 2_545
Ca1 O6 C12 C11 -56.1(16) 2_545
C13 C11 C12 O5 -157.8(2) .
C10 C11 C12 O5 24.3(3) .
C13 C11 C12 O6 23.4(3) .
C10 C11 C12 O6 -154.5(2) .
C10 C11 C13 C14 0.1(3) .
C12 C11 C13 C14 -177.84(19) .
C11 C13 C14 C8 1.7(3) .
C9 C8 C14 C13 -2.1(3) .
S1 C8 C14 C13 176.87(16) .
C41A C42A C43A C44A -81.7(19) .
C41B C42B C43B C44B 144(6) .
